data_4084175
loop_
_publ_author_name
'Do, Dinh Cao Huan'
'Muthaiah, Senthilkumar'
'Ganguly, Rakesh'
'Vidovi\'c, Dragoslav'

_publ_section_title
;
 Synthesis of N-Heterocyclic Carbene Stabilized Catecholatoborenium
 Cations by Ligand Substitution
;
_journal_issue 16
_journal_name_full Organometallics
_journal_page_first 4165
_journal_paper_doi 10.1021/om500434r
_journal_volume 33
_journal_year 2014
_chemical_formula_moiety 'C17 H24 B N2 O2, Al Cl4'
_chemical_formula_sum 'C17 H24 Al B Cl4 N2 O2'
_chemical_formula_weight 467.97
_chemical_name_systematic
; 
 ? 
;
_space_group_IT_number 14
_symmetry_cell_setting monoclinic
_symmetry_space_group_name_Hall '-P 2yn'
_symmetry_space_group_name_H-M 'P 1 21/n 1'
_atom_sites_solution_hydrogens geom
_atom_sites_solution_primary direct
_atom_sites_solution_secondary difmap
_audit_creation_method SHELXL-97
_cell_angle_alpha 90.00
_cell_angle_beta 93.387(12)
_cell_angle_gamma 90.00
_cell_formula_units_Z 4
_cell_length_a 10.147(3)
_cell_length_b 14.347(4)
_cell_length_c 15.383(5)
_cell_measurement_reflns_used 4952
_cell_measurement_temperature 103(2)
_cell_measurement_theta_max 25.54
_cell_measurement_theta_min 2.46
_cell_volume 2235.5(12)
_computing_cell_refinement 'Bruker SAINT'
_computing_data_collection 'Bruker APEX2'
_computing_data_reduction 'Bruker SAINT'
_computing_molecular_graphics 'Bruker SHELXTL'
_computing_publication_material 'Bruker SHELXTL'
_computing_structure_refinement 'SHELXL-97 (Sheldrick, 2008)'
_computing_structure_solution 'SHELXS-97 (Sheldrick, 2008)'
_diffrn_ambient_temperature 103(2)
_diffrn_measured_fraction_theta_full 0.993
_diffrn_measured_fraction_theta_max 0.993
_diffrn_measurement_device_type 'Bruker APEX-II CCD'
_diffrn_measurement_method '\f and \w scans'
_diffrn_radiation_monochromator graphite
_diffrn_radiation_source 'fine-focus sealed tube'
_diffrn_radiation_type MoK\a
_diffrn_radiation_wavelength 0.71073
_diffrn_reflns_av_R_equivalents 0.0492
_diffrn_reflns_av_sigmaI/netI 0.0454
_diffrn_reflns_limit_h_max 12
_diffrn_reflns_limit_h_min -13
_diffrn_reflns_limit_k_max 17
_diffrn_reflns_limit_k_min -18
_diffrn_reflns_limit_l_max 19
_diffrn_reflns_limit_l_min -19
_diffrn_reflns_number 22556
_diffrn_reflns_theta_full 27.35
_diffrn_reflns_theta_max 27.35
_diffrn_reflns_theta_min 2.65
_exptl_absorpt_coefficient_mu 0.584
_exptl_absorpt_correction_T_max 0.8536
_exptl_absorpt_correction_T_min 0.8444
_exptl_absorpt_correction_type multi-scan
_exptl_absorpt_process_details sadabs
_exptl_crystal_colour colourless
_exptl_crystal_density_diffrn 1.390
_exptl_crystal_density_method 'not measured'
_exptl_crystal_description block
_exptl_crystal_F_000 968
_exptl_crystal_size_max 0.30
_exptl_crystal_size_mid 0.28
_exptl_crystal_size_min 0.28
_refine_diff_density_max 0.387
_refine_diff_density_min -0.336
_refine_diff_density_rms 0.104
_refine_ls_extinction_method none
_refine_ls_goodness_of_fit_ref 1.063
_refine_ls_hydrogen_treatment constr
_refine_ls_matrix_type full
_refine_ls_number_parameters 250
_refine_ls_number_reflns 5023
_refine_ls_number_restraints 0
_refine_ls_restrained_S_all 1.063
_refine_ls_R_factor_all 0.0538
_refine_ls_R_factor_gt 0.0381
_refine_ls_shift/su_max 0.001
_refine_ls_shift/su_mean 0.000
_refine_ls_structure_factor_coef Fsqd
_refine_ls_weighting_details 'calc w=1/[\s^2^(Fo^2^)+(0.0531P)^2^+0.1840P] where P=(Fo^2^+2Fc^2^)/3'
_refine_ls_weighting_scheme calc
_refine_ls_wR_factor_gt 0.0955
_refine_ls_wR_factor_ref 0.1040
_reflns_number_gt 3976
_reflns_number_total 5023
_reflns_threshold_expression >2sigma(I)
_cod_data_source_file om500434r_si_001.cif
_cod_data_source_block dv104
_cod_depositor_comments
;
The following automatic conversions were performed:

'_symmetry_cell_setting' value 'Monoclinic' changed to 'monoclinic'
according to the built-in table from CIF Core dictionary named
'cif_core.dic' version 2.4.1 from 2010-06-29.

Automatic conversion script
Id: cif_fix_values 2281 2013-09-26 08:29:07Z andrius 

 Adding full bibliography for 4084175--4084177.cif.
;
_cod_original_cell_volume 2235.6(11)
_cod_original_sg_symbol_H-M P2(1)/n
_cod_database_code 4084175

loop_
_symmetry_equiv_pos_as_xyz
'x, y, z'
'-x+1/2, y+1/2, -z+1/2'
'-x, -y, -z'
'x-1/2, -y-1/2, z-1/2'

loop_
_atom_site_label
_atom_site_type_symbol
_atom_site_fract_x
_atom_site_fract_y
_atom_site_fract_z
_atom_site_U_iso_or_equiv
_atom_site_adp_type
_atom_site_occupancy
_atom_site_symmetry_multiplicity
_atom_site_calc_flag
_atom_site_refinement_flags
Al1 Al 0.55953(6) 0.27351(4) 0.23785(4) 0.01959(15) Uani 1 1 d .
B1 B 0.5899(2) 0.33264(15) 0.68163(14) 0.0168(4) Uani 1 1 d .
C1 C 0.54907(17) 0.25312(13) 0.74375(12) 0.0160(4) Uani 1 1 d .
C2 C 0.48378(18) 0.17584(14) 0.85985(13) 0.0197(4) Uani 1 1 d .
C3 C 0.49243(18) 0.11349(14) 0.79339(13) 0.0191(4) Uani 1 1 d .
C4 C 0.52193(19) 0.35273(14) 0.87579(13) 0.0202(4) Uani 1 1 d .
H4 H 0.5371 0.4025 0.8320 0.024 Uiso 1 1 calc R
C5 C 0.3911(2) 0.37492(16) 0.91482(15) 0.0314(5) Uani 1 1 d .
H5A H 0.3820 0.3369 0.9670 0.047 Uiso 1 1 calc R
H5B H 0.3183 0.3611 0.8721 0.047 Uiso 1 1 calc R
H5C H 0.3888 0.4411 0.9305 0.047 Uiso 1 1 calc R
C6 C 0.6395(2) 0.35504(15) 0.94174(14) 0.0284(5) Uani 1 1 d .
H6A H 0.6269 0.3087 0.9873 0.043 Uiso 1 1 calc R
H6B H 0.6470 0.4172 0.9679 0.043 Uiso 1 1 calc R
H6C H 0.7202 0.3407 0.9125 0.043 Uiso 1 1 calc R
C7 C 0.4463(2) 0.15742(16) 0.95031(14) 0.0283(5) Uani 1 1 d .
H7A H 0.5144 0.1825 0.9917 0.042 Uiso 1 1 calc R
H7B H 0.4383 0.0901 0.9592 0.042 Uiso 1 1 calc R
H7C H 0.3616 0.1875 0.9596 0.042 Uiso 1 1 calc R
C8 C 0.4643(2) 0.01097(14) 0.79576(15) 0.0266(5) Uani 1 1 d .
H8A H 0.4127 -0.0072 0.7426 0.040 Uiso 1 1 calc R
H8B H 0.4142 -0.0033 0.8466 0.040 Uiso 1 1 calc R
H8C H 0.5477 -0.0236 0.7996 0.040 Uiso 1 1 calc R
C9 C 0.55650(19) 0.12331(14) 0.63409(13) 0.0214(4) Uani 1 1 d .
H9 H 0.5981 0.1745 0.6011 0.026 Uiso 1 1 calc R
C10 C 0.6529(2) 0.04261(15) 0.63676(15) 0.0286(5) Uani 1 1 d .
H10A H 0.7311 0.0589 0.6740 0.043 Uiso 1 1 calc R
H10B H 0.6791 0.0294 0.5777 0.043 Uiso 1 1 calc R
H10C H 0.6107 -0.0127 0.6602 0.043 Uiso 1 1 calc R
C11 C 0.4258(2) 0.10153(19) 0.58526(16) 0.0394(6) Uani 1 1 d .
H11A H 0.3846 0.0479 0.6123 0.059 Uiso 1 1 calc R
H11B H 0.4410 0.0870 0.5244 0.059 Uiso 1 1 calc R
H11C H 0.3672 0.1557 0.5875 0.059 Uiso 1 1 calc R
C12 C 0.65544(17) 0.46799(13) 0.63316(12) 0.0180(4) Uani 1 1 d .
C13 C 0.62684(17) 0.41022(13) 0.56285(13) 0.0179(4) Uani 1 1 d .
C14 C 0.63837(18) 0.43813(14) 0.47800(13) 0.0208(4) Uani 1 1 d .
H14 H 0.6187 0.3978 0.4300 0.025 Uiso 1 1 calc R
C15 C 0.68064(18) 0.52935(15) 0.46726(14) 0.0235(4) Uani 1 1 d .
H15 H 0.6919 0.5519 0.4101 0.028 Uiso 1 1 calc R
C16 C 0.70688(19) 0.58841(15) 0.53757(14) 0.0253(5) Uani 1 1 d .
H16 H 0.7338 0.6507 0.5272 0.030 Uiso 1 1 calc R
C17 C 0.69486(18) 0.55887(14) 0.62281(14) 0.0227(4) Uani 1 1 d .
H17 H 0.7128 0.5991 0.6711 0.027 Uiso 1 1 calc R
Cl1 Cl 0.60341(6) 0.41883(4) 0.24167(4) 0.03066(14) Uani 1 1 d .
Cl2 Cl 0.53557(6) 0.21773(4) 0.36468(4) 0.03267(15) Uani 1 1 d .
Cl3 Cl 0.71820(5) 0.20391(4) 0.17970(4) 0.02876(14) Uani 1 1 d .
Cl4 Cl 0.37964(5) 0.25086(5) 0.16130(4) 0.03757(16) Uani 1 1 d .
N1 N 0.51838(14) 0.26197(11) 0.82784(11) 0.0164(3) Uani 1 1 d .
N2 N 0.53362(14) 0.16183(11) 0.72259(10) 0.0174(3) Uani 1 1 d .
O1 O 0.63378(13) 0.41951(9) 0.70937(8) 0.0192(3) Uani 1 1 d .
O2 O 0.58303(12) 0.32461(9) 0.59238(8) 0.0181(3) Uani 1 1 d .

loop_
_atom_site_aniso_label
_atom_site_aniso_U_11
_atom_site_aniso_U_22
_atom_site_aniso_U_33
_atom_site_aniso_U_23
_atom_site_aniso_U_13
_atom_site_aniso_U_12
Al1 0.0198(3) 0.0190(3) 0.0202(3) -0.0026(2) 0.0024(2) -0.0002(2)
B1 0.0157(10) 0.0171(11) 0.0175(11) -0.0014(9) -0.0011(8) 0.0028(8)
C1 0.0147(8) 0.0150(9) 0.0180(10) -0.0019(8) -0.0013(7) 0.0007(7)
C2 0.0169(9) 0.0187(10) 0.0234(11) 0.0000(8) 0.0009(7) -0.0030(7)
C3 0.0169(9) 0.0177(10) 0.0225(11) -0.0002(8) -0.0011(7) -0.0031(7)
C4 0.0276(10) 0.0146(10) 0.0186(10) -0.0035(8) 0.0023(8) -0.0010(8)
C5 0.0309(11) 0.0284(12) 0.0357(13) -0.0068(11) 0.0075(10) 0.0038(9)
C6 0.0322(11) 0.0234(11) 0.0289(12) -0.0078(10) -0.0036(9) -0.0073(9)
C7 0.0332(11) 0.0259(12) 0.0267(12) 0.0011(9) 0.0085(9) -0.0080(9)
C8 0.0311(11) 0.0175(11) 0.0315(12) -0.0020(9) 0.0040(9) -0.0069(9)
C9 0.0261(10) 0.0190(10) 0.0187(10) -0.0057(8) -0.0019(8) 0.0026(8)
C10 0.0298(11) 0.0270(12) 0.0285(12) -0.0087(10) -0.0009(9) 0.0081(9)
C11 0.0318(12) 0.0531(16) 0.0315(13) -0.0218(12) -0.0123(10) 0.0095(11)
C12 0.0157(9) 0.0193(10) 0.0187(10) 0.0023(8) -0.0016(7) 0.0014(7)
C13 0.0145(8) 0.0165(10) 0.0228(11) 0.0009(8) 0.0011(7) 0.0030(7)
C14 0.0190(9) 0.0236(11) 0.0199(11) 0.0006(9) 0.0011(8) 0.0050(8)
C15 0.0192(9) 0.0295(12) 0.0221(11) 0.0063(9) 0.0044(8) 0.0033(8)
C16 0.0219(10) 0.0211(11) 0.0327(12) 0.0067(9) 0.0001(8) -0.0050(8)
C17 0.0213(10) 0.0212(11) 0.0250(11) -0.0010(9) -0.0037(8) -0.0036(8)
Cl1 0.0447(3) 0.0175(3) 0.0305(3) 0.0000(2) 0.0078(2) 0.0009(2)
Cl2 0.0474(3) 0.0255(3) 0.0258(3) 0.0033(2) 0.0084(2) -0.0013(2)
Cl3 0.0241(3) 0.0231(3) 0.0401(3) -0.0070(2) 0.0102(2) 0.0003(2)
Cl4 0.0206(3) 0.0563(4) 0.0353(3) -0.0066(3) -0.0021(2) -0.0037(2)
N1 0.0162(7) 0.0148(8) 0.0182(8) -0.0027(7) -0.0004(6) -0.0009(6)
N2 0.0160(7) 0.0150(8) 0.0207(9) -0.0030(7) -0.0024(6) 0.0005(6)
O1 0.0233(7) 0.0167(7) 0.0175(7) 0.0007(6) -0.0003(5) -0.0017(5)
O2 0.0205(6) 0.0153(7) 0.0182(7) 0.0000(6) -0.0008(5) 0.0017(5)

loop_
_atom_type_symbol
_atom_type_description
_atom_type_scat_dispersion_real
_atom_type_scat_dispersion_imag
_atom_type_scat_source
C C 0.0033 0.0016 'International Tables Vol C Tables 4.2.6.8 and 6.1.1.4'
H H 0.0000 0.0000 'International Tables Vol C Tables 4.2.6.8 and 6.1.1.4'
B B 0.0013 0.0007 'International Tables Vol C Tables 4.2.6.8 and 6.1.1.4'
N N 0.0061 0.0033 'International Tables Vol C Tables 4.2.6.8 and 6.1.1.4'
O O 0.0106 0.0060 'International Tables Vol C Tables 4.2.6.8 and 6.1.1.4'
Al Al 0.0645 0.0514 'International Tables Vol C Tables 4.2.6.8 and 6.1.1.4'
Cl Cl 0.1484 0.1585 'International Tables Vol C Tables 4.2.6.8 and 6.1.1.4'

loop_
_geom_angle_atom_site_label_1
_geom_angle_atom_site_label_2
_geom_angle_atom_site_label_3
_geom_angle
Cl1 Al1 Cl3 107.90(3)
Cl1 Al1 Cl2 112.09(4)
Cl3 Al1 Cl2 109.68(4)
Cl1 Al1 Cl4 109.51(4)
Cl3 Al1 Cl4 109.79(4)
Cl2 Al1 Cl4 107.86(4)
O2 B1 O1 112.35(18)
O2 B1 C1 123.40(18)
O1 B1 C1 124.23(18)
N1 C1 N2 106.85(16)
N1 C1 B1 126.94(17)
N2 C1 B1 126.18(17)
C3 C2 N1 106.85(17)
C3 C2 C7 127.97(19)
N1 C2 C7 125.17(18)
C2 C3 N2 107.35(17)
C2 C3 C8 127.16(19)
N2 C3 C8 125.48(18)
N1 C4 C6 110.08(16)
N1 C4 C5 112.36(16)
C6 C4 C5 113.60(18)
N1 C4 H4 106.8
C6 C4 H4 106.8
C5 C4 H4 106.8
C4 C5 H5A 109.5
C4 C5 H5B 109.5
H5A C5 H5B 109.5
C4 C5 H5C 109.5
H5A C5 H5C 109.5
H5B C5 H5C 109.5
C4 C6 H6A 109.5
C4 C6 H6B 109.5
H6A C6 H6B 109.5
C4 C6 H6C 109.5
H6A C6 H6C 109.5
H6B C6 H6C 109.5
C2 C7 H7A 109.5
C2 C7 H7B 109.5
H7A C7 H7B 109.5
C2 C7 H7C 109.5
H7A C7 H7C 109.5
H7B C7 H7C 109.5
C3 C8 H8A 109.5
C3 C8 H8B 109.5
H8A C8 H8B 109.5
C3 C8 H8C 109.5
H8A C8 H8C 109.5
H8B C8 H8C 109.5
N2 C9 C10 113.04(16)
N2 C9 C11 110.32(17)
C10 C9 C11 113.59(18)
N2 C9 H9 106.4
C10 C9 H9 106.4
C11 C9 H9 106.4
C9 C10 H10A 109.5
C9 C10 H10B 109.5
H10A C10 H10B 109.5
C9 C10 H10C 109.5
H10A C10 H10C 109.5
H10B C10 H10C 109.5
C9 C11 H11A 109.5
C9 C11 H11B 109.5
H11A C11 H11B 109.5
C9 C11 H11C 109.5
H11A C11 H11C 109.5
H11B C11 H11C 109.5
C17 C12 C13 121.85(19)
C17 C12 O1 129.24(18)
C13 C12 O1 108.89(16)
C14 C13 C12 122.86(18)
C14 C13 O2 127.80(18)
C12 C13 O2 109.31(17)
C13 C14 C15 115.50(19)
C13 C14 H14 122.2
C15 C14 H14 122.2
C16 C15 C14 121.92(19)
C16 C15 H15 119.0
C14 C15 H15 119.0
C15 C16 C17 121.71(19)
C15 C16 H16 119.1
C17 C16 H16 119.1
C12 C17 C16 116.13(19)
C12 C17 H17 121.9
C16 C17 H17 121.9
C1 N1 C2 109.51(16)
C1 N1 C4 123.53(16)
C2 N1 C4 126.96(17)
C1 N2 C3 109.43(16)
C1 N2 C9 123.48(16)
C3 N2 C9 127.07(16)
B1 O1 C12 104.74(15)
B1 O2 C13 104.69(15)

loop_
_geom_bond_atom_site_label_1
_geom_bond_atom_site_label_2
_geom_bond_distance
Al1 Cl1 2.1321(10)
Al1 Cl3 2.1354(9)
Al1 Cl2 2.1359(10)
Al1 Cl4 2.1378(9)
B1 O2 1.375(3)
B1 O1 1.382(3)
B1 C1 1.560(3)
C1 N1 1.354(3)
C1 N2 1.356(2)
C2 C3 1.365(3)
C2 N1 1.383(3)
C2 C7 1.488(3)
C3 N2 1.377(3)
C3 C8 1.499(3)
C4 N1 1.496(2)
C4 C6 1.520(3)
C4 C5 1.523(3)
C4 H4 1.0000
C5 H5A 0.9800
C5 H5B 0.9800
C5 H5C 0.9800
C6 H6A 0.9800
C6 H6B 0.9800
C6 H6C 0.9800
C7 H7A 0.9800
C7 H7B 0.9800
C7 H7C 0.9800
C8 H8A 0.9800
C8 H8B 0.9800
C8 H8C 0.9800
C9 N2 1.500(3)
C9 C10 1.515(3)
C9 C11 1.518(3)
C9 H9 1.0000
C10 H10A 0.9800
C10 H10B 0.9800
C10 H10C 0.9800
C11 H11A 0.9800
C11 H11B 0.9800
C11 H11C 0.9800
C12 C17 1.376(3)
C12 C13 1.380(3)
C12 O1 1.392(2)
C13 C14 1.377(3)
C13 O2 1.391(2)
C14 C15 1.390(3)
C14 H14 0.9500
C15 C16 1.387(3)
C15 H15 0.9500
C16 C17 1.390(3)
C16 H16 0.9500
C17 H17 0.9500
